data_7100359
loop_
_publ_author_name
'V. Pedireddi'
'Sunil Varughese'

_publ_section_title
;
Hydrogen Bond Mediated Open-frame Networks in
Coordination Polymers: Supramolecular Assemblies of Pr(III) and
3,5-Dinitro-4-methylbenzoic Acid with Aza-donor Compounds
;
_journal_name_full 'Chemical Communications'
_journal_paper_doi 10.1039/b417754a
_journal_year 2005
_chemical_formula_moiety '[Pr(C8H5N2O6)3(H2O)2].(C10H8N2)'
_chemical_formula_sum 'C34 H27 N8 O20 Pr'
_chemical_formula_weight 1008.55
_chemical_name_common
;
Bisacqua-mono-(4,4'-bipyridyl)-tris-(3,5-dinitro-4-
methylbenzoato) Praseodymium(iii) complex
;
_space_group_IT_number 2
_symmetry_cell_setting triclinic
_symmetry_space_group_name_Hall '-P 1'
_symmetry_space_group_name_H-M 'P -1'
_cell_angle_alpha 72.01(9)
_cell_angle_beta 82.90(9)
_cell_angle_gamma 83.15(9)
_cell_formula_units_Z 2
_cell_length_a 9.774(4)
_cell_length_b 12.721(6)
_cell_length_c 16.355(7)
_cell_measurement_temperature 298(2)
_cell_volume 1912.2(18)
_diffrn_ambient_temperature 298(2)
_exptl_crystal_density_diffrn 1.752
_cod_depositor_comments
;
The following automatic conversions were performed:
'_symmetry_cell_setting' value 'Triclinic' changed to 'triclinic'
according to '/home/saulius/struct/CIF-dictionaries/cif_core.dic'
dictionary named 'cif_core.dic' version 2.4.1 from 2010-06-29.

Automatic conversion script
Id: cif_fix_enum 1527 2010-12-29 10:47:43Z saulius 
;
_cod_database_code 7100359

loop_
_symmetry_equiv_pos_as_xyz
'x, y, z'
'-x, -y, -z'

loop_
_atom_site_label
_atom_site_type_symbol
_atom_site_fract_x
_atom_site_fract_y
_atom_site_fract_z
_atom_site_U_iso_or_equiv
_atom_site_adp_type
_atom_site_occupancy
_atom_site_symmetry_multiplicity
_atom_site_calc_flag
_atom_site_refinement_flags
_atom_site_disorder_assembly
_atom_site_disorder_group
Pr1 Pr 0.281721(15) 0.527499(12) 0.504114(10) 0.02347(8) Uani 1 1 d . . .
C11 C 0.5263(3) 0.6625(3) 0.2282(2) 0.0342(8) Uani 1 1 d . . .
C12 C 0.4114(4) 0.7140(3) 0.1871(2) 0.0432(9) Uani 1 1 d . . .
H12 H 0.333(4) 0.707(3) 0.213(3) 0.062(13) Uiso 1 1 d . . .
C13 C 0.4268(4) 0.7732(3) 0.1008(2) 0.0484(10) Uani 1 1 d . . .
C14 C 0.5516(4) 0.7903(3) 0.0517(2) 0.0497(10) Uani 1 1 d . . .
C15 C 0.6635(4) 0.7384(3) 0.0967(2) 0.0450(9) Uani 1 1 d . . .
C16 C 0.6538(4) 0.6752(3) 0.1827(2) 0.0393(8) Uani 1 1 d . . .
H16 H 0.732(4) 0.644(3) 0.208(2) 0.038(10) Uiso 1 1 d . . .
C17 C 0.5147(3) 0.5937(3) 0.3216(2) 0.0324(7) Uani 1 1 d . . .
C18 C 0.5659(5) 0.8669(4) -0.0403(3) 0.0741(14) Uani 1 1 d . . .
H18A H 0.4920 0.9250 -0.0479 0.111 Uiso 1 1 calc R . .
H18B H 0.5617 0.8253 -0.0798 0.111 Uiso 1 1 calc R . .
H18C H 0.6530 0.8987 -0.0513 0.111 Uiso 1 1 calc R . .
C21 C -0.0324(3) 0.7768(2) 0.33910(19) 0.0289(7) Uani 1 1 d . . .
C22 C 0.0717(3) 0.8471(3) 0.3235(2) 0.0354(8) Uani 1 1 d . . .
H22 H 0.1481 0.8270 0.3555 0.042 Uiso 1 1 calc R . .
C23 C 0.0605(4) 0.9480(3) 0.2593(2) 0.0394(8) Uani 1 1 d . . .
C24 C -0.0459(4) 0.9828(3) 0.2058(2) 0.0436(9) Uani 1 1 d . . .
C25 C -0.1477(3) 0.9090(3) 0.2253(2) 0.0375(8) Uani 1 1 d . . .
C26 C -0.1443(3) 0.8099(3) 0.2901(2) 0.0325(7) Uani 1 1 d . . .
H26 H -0.2171 0.7651 0.3011 0.039 Uiso 1 1 calc R . .
C27 C -0.0257(3) 0.6663(2) 0.40721(19) 0.0274(7) Uani 1 1 d . . .
C28 C -0.0491(5) 1.0890(4) 0.1323(3) 0.0757(15) Uani 1 1 d . . .
H28A H -0.1398 1.1273 0.1331 0.114 Uiso 1 1 calc R . .
H28B H -0.0269 1.0724 0.0786 0.114 Uiso 1 1 calc R . .
H28C H 0.0175 1.1351 0.1385 0.114 Uiso 1 1 calc R . .
C31 C 0.5479(3) 0.8150(2) 0.4568(2) 0.0294(7) Uani 1 1 d . . .
C32 C 0.5018(4) 0.9143(3) 0.3986(2) 0.0349(8) Uani 1 1 d . . .
H32 H 0.425(3) 0.918(3) 0.372(2) 0.032(9) Uiso 1 1 d . . .
C33 C 0.5786(4) 1.0042(3) 0.3791(2) 0.0355(8) Uani 1 1 d . . .
C34 C 0.6963(3) 1.0069(3) 0.4181(2) 0.0355(8) Uani 1 1 d . . .
C35 C 0.7327(3) 0.9069(3) 0.4786(2) 0.0337(8) Uani 1 1 d . . .
C36 C 0.6664(3) 0.8116(3) 0.4958(2) 0.0324(7) Uani 1 1 d . . .
H36 H 0.7012 0.7456 0.5335 0.039 Uiso 1 1 calc R . .
C37 C 0.4690(3) 0.7151(2) 0.47675(19) 0.0286(7) Uani 1 1 d . . .
C38 C 0.7745(4) 1.1091(3) 0.3949(3) 0.0513(10) Uani 1 1 d . . .
H38A H 0.8709 1.0898 0.3818 0.077 Uiso 1 1 calc R . .
H38B H 0.7635 1.1390 0.4428 0.077 Uiso 1 1 calc R . .
H38C H 0.7388 1.1636 0.3455 0.077 Uiso 1 1 calc R . .
C62 C -0.1074(6) 1.3706(4) 0.1723(3) 0.0676(13) Uani 1 1 d . . .
H62 H -0.027(5) 1.343(4) 0.198(3) 0.076(15) Uiso 1 1 d . . .
C63 C -0.1044(5) 1.3986(4) 0.0840(3) 0.0616(12) Uani 1 1 d . . .
H63 H -0.025(5) 1.388(4) 0.051(3) 0.073(15) Uiso 1 1 d . . .
C64 C -0.2246(4) 1.4431(3) 0.0450(2) 0.0500(10) Uani 1 1 d . . .
C65 C -0.2252(4) 1.4766(3) -0.0507(2) 0.0504(10) Uani 1 1 d . . .
C66 C -0.1477(5) 1.4141(4) -0.0970(3) 0.0612(12) Uani 1 1 d . . .
H66 H -0.095(4) 1.346(3) -0.068(3) 0.057(12) Uiso 1 1 d . . .
C67 C -0.1473(5) 1.4486(4) -0.1871(3) 0.0695(13) Uani 1 1 d . . .
H67B H -0.0942 1.4052 -0.2179 0.083 Uiso 1 1 calc R . .
C62A C -0.3349(6) 1.4198(4) 0.1873(3) 0.0648(12) Uani 1 1 d . . .
H62A H -0.416(5) 1.419(4) 0.229(3) 0.078(15) Uiso 1 1 d . . .
C63A C -0.3420(5) 1.4533(4) 0.0990(3) 0.0611(11) Uani 1 1 d . . .
H63A H -0.429(5) 1.478(4) 0.079(3) 0.081(16) Uiso 1 1 d . . .
C66A C -0.2985(5) 1.5728(4) -0.0965(3) 0.0626(12) Uani 1 1 d . . .
H66A H -0.358(4) 1.625(4) -0.067(3) 0.072(13) Uiso 1 1 d . . .
C67A C -0.2908(5) 1.6002(4) -0.1850(3) 0.0709(13) Uani 1 1 d . . .
H67A H -0.3396 1.6654 -0.2145 0.085 Uiso 1 1 calc R . .
N13 N 0.2969(5) 0.8150(3) 0.0595(3) 0.0722(12) Uani 1 1 d . . .
N15 N 0.8045(4) 0.7459(3) 0.0536(2) 0.0603(9) Uani 1 1 d . . .
N23 N 0.1745(4) 1.0194(3) 0.2474(2) 0.0610(10) Uani 1 1 d . . .
N25 N -0.2678(4) 0.9327(2) 0.1737(2) 0.0500(8) Uani 1 1 d . . .
N33 N 0.5303(4) 1.1046(2) 0.3108(2) 0.0478(8) Uani 1 1 d . . .
N35 N 0.8496(3) 0.8982(3) 0.5304(2) 0.0432(7) Uani 1 1 d . . .
N61 N -0.2197(4) 1.3803(3) 0.2249(2) 0.0598(9) Uani 1 1 d . . .
N62 N -0.2181(4) 1.5394(3) -0.2310(2) 0.0689(10) Uani 1 1 d . . .
O17A O 0.3948(2) 0.58408(19) 0.35894(13) 0.0367(5) Uani 1 1 d . . .
O17B O 0.6251(2) 0.5530(2) 0.35414(14) 0.0428(6) Uani 1 1 d . . .
O13A O 0.2901(4) 0.7924(3) -0.0089(2) 0.0994(13) Uani 1 1 d . . .
O13B O 0.2066(4) 0.8626(4) 0.0946(3) 0.1038(14) Uani 1 1 d . . .
O15A O 0.8238(4) 0.7378(3) -0.0188(2) 0.0871(11) Uani 1 1 d . . .
O15B O 0.8958(4) 0.7575(3) 0.0939(3) 0.0893(11) Uani 1 1 d . . .
O27A O 0.0751(2) 0.64102(17) 0.45153(14) 0.0354(5) Uani 1 1 d . . .
O27B O -0.1224(2) 0.60736(18) 0.41438(14) 0.0389(6) Uani 1 1 d . . .
O23A O 0.1432(4) 1.1170(3) 0.2432(2) 0.0941(13) Uani 1 1 d . . .
O23B O 0.2918(3) 0.9764(3) 0.2449(2) 0.0801(10) Uani 1 1 d . . .
O25A O -0.2477(3) 0.9703(3) 0.0954(2) 0.0738(9) Uani 1 1 d . . .
O25B O -0.3793(3) 0.9078(3) 0.2115(2) 0.0636(8) Uani 1 1 d . . .
O37A O 0.3433(2) 0.72880(18) 0.46488(17) 0.0442(6) Uani 1 1 d . . .
O37B O 0.5308(2) 0.61949(17) 0.50511(14) 0.0341(5) Uani 1 1 d . . .
O33A O 0.6030(4) 1.1337(3) 0.2442(2) 0.0818(10) Uani 1 1 d . . .
O33B O 0.4190(4) 1.1503(3) 0.3257(2) 0.0821(10) Uani 1 1 d . . .
O35A O 0.9265(3) 0.8141(2) 0.5440(2) 0.0726(9) Uani 1 1 d . . .
O35B O 0.8606(3) 0.9756(2) 0.55751(19) 0.0585(7) Uani 1 1 d . . .
O92 O 0.1819(2) 0.43896(19) 0.40592(15) 0.0414(6) Uani 1 1 d . . .
H92A H 0.1105 0.4113 0.4302 0.062 Uiso 1 1 calc R . .
O93 O 0.1515(3) 0.61891(19) 0.61392(15) 0.0465(6) Uani 1 1 d . . .
H93A H 0.0957 0.6688 0.5897 0.070 Uiso 1 1 calc R . .

loop_
_atom_site_aniso_label
_atom_site_aniso_U_11
_atom_site_aniso_U_22
_atom_site_aniso_U_33
_atom_site_aniso_U_23
_atom_site_aniso_U_13
_atom_site_aniso_U_12
Pr1 0.02072(11) 0.02402(11) 0.02281(11) -0.00030(7) -0.00586(7) -0.00473(7)
C11 0.0336(19) 0.0416(19) 0.0247(17) -0.0038(14) -0.0049(14) -0.0064(15)
C12 0.031(2) 0.055(2) 0.035(2) 0.0010(17) -0.0064(17) -0.0065(18)
C13 0.048(2) 0.054(2) 0.036(2) 0.0029(18) -0.0174(18) -0.0033(19)
C14 0.065(3) 0.049(2) 0.0290(19) -0.0003(17) -0.0036(19) -0.011(2)
C15 0.049(2) 0.044(2) 0.034(2) -0.0048(17) 0.0072(17) -0.0054(18)
C16 0.040(2) 0.043(2) 0.0312(19) -0.0036(16) -0.0062(17) -0.0048(17)
C17 0.035(2) 0.0373(19) 0.0247(17) -0.0052(14) -0.0082(15) -0.0063(15)
C18 0.098(4) 0.071(3) 0.035(2) 0.010(2) -0.004(2) -0.005(3)
C21 0.0297(17) 0.0279(17) 0.0263(16) -0.0016(13) -0.0061(14) -0.0049(14)
C22 0.0308(18) 0.040(2) 0.0312(18) -0.0003(15) -0.0093(14) -0.0084(15)
C23 0.039(2) 0.0340(19) 0.040(2) 0.0040(16) -0.0114(16) -0.0135(16)
C24 0.048(2) 0.0351(19) 0.040(2) 0.0058(16) -0.0130(17) -0.0090(17)
C25 0.0356(19) 0.0376(19) 0.0358(19) -0.0006(16) -0.0169(15) -0.0025(15)
C26 0.0283(17) 0.0336(18) 0.0335(18) -0.0022(15) -0.0093(14) -0.0084(14)
C27 0.0273(18) 0.0285(17) 0.0249(16) -0.0061(13) -0.0033(14) -0.0006(14)
C28 0.083(3) 0.054(3) 0.072(3) 0.028(2) -0.041(3) -0.028(2)
C31 0.0270(17) 0.0283(17) 0.0341(18) -0.0095(14) -0.0053(14) -0.0040(13)
C32 0.0325(19) 0.0316(19) 0.041(2) -0.0069(15) -0.0132(16) -0.0053(15)
C33 0.042(2) 0.0226(17) 0.0402(19) -0.0038(14) -0.0100(16) -0.0040(15)
C34 0.0344(19) 0.0301(18) 0.043(2) -0.0108(16) -0.0036(16) -0.0079(15)
C35 0.0282(17) 0.0338(19) 0.043(2) -0.0144(16) -0.0075(15) -0.0052(14)
C36 0.0333(18) 0.0266(17) 0.0374(19) -0.0088(14) -0.0056(15) -0.0027(14)
C37 0.0287(19) 0.0266(18) 0.0303(17) -0.0065(14) -0.0027(14) -0.0067(14)
C38 0.055(2) 0.033(2) 0.066(3) -0.0074(18) -0.013(2) -0.0187(18)
C62 0.079(4) 0.067(3) 0.055(3) -0.010(2) -0.025(3) -0.001(3)
C63 0.064(3) 0.070(3) 0.047(3) -0.013(2) -0.011(2) 0.002(2)
C64 0.062(3) 0.046(2) 0.044(2) -0.0154(18) -0.012(2) -0.0023(19)
C65 0.060(3) 0.050(2) 0.045(2) -0.0149(19) -0.014(2) -0.007(2)
C66 0.073(3) 0.061(3) 0.050(3) -0.017(2) -0.015(2) 0.004(2)
C67 0.082(3) 0.079(3) 0.056(3) -0.031(3) -0.009(3) -0.010(3)
C62A 0.077(3) 0.067(3) 0.051(3) -0.020(2) 0.001(3) -0.009(3)
C63A 0.061(3) 0.068(3) 0.054(3) -0.019(2) -0.012(2) -0.001(2)
C66A 0.073(3) 0.060(3) 0.057(3) -0.020(2) -0.018(2) 0.005(2)
C67A 0.084(3) 0.067(3) 0.057(3) -0.005(2) -0.026(3) -0.002(3)
N13 0.079(3) 0.074(3) 0.048(2) 0.017(2) -0.033(2) -0.015(2)
N15 0.060(2) 0.058(2) 0.052(2) -0.0070(18) 0.0166(19) -0.0084(19)
N23 0.064(3) 0.055(2) 0.052(2) 0.0193(17) -0.0262(18) -0.031(2)
N25 0.054(2) 0.0361(17) 0.055(2) 0.0018(16) -0.0284(18) -0.0018(15)
N33 0.061(2) 0.0287(16) 0.051(2) -0.0016(15) -0.0164(17) -0.0096(16)
N35 0.0347(17) 0.0414(18) 0.057(2) -0.0138(15) -0.0144(14) -0.0094(15)
N61 0.087(3) 0.052(2) 0.042(2) -0.0154(17) -0.012(2) -0.0036(19)
N62 0.079(3) 0.079(3) 0.050(2) -0.013(2) -0.018(2) -0.016(2)
O17A 0.0311(13) 0.0456(14) 0.0272(12) 0.0004(10) -0.0033(10) -0.0080(10)
O17B 0.0330(14) 0.0614(16) 0.0263(12) -0.0002(11) -0.0103(10) -0.0006(12)
O13A 0.130(3) 0.094(3) 0.069(2) 0.005(2) -0.061(2) -0.017(2)
O13B 0.073(3) 0.136(4) 0.084(3) -0.019(3) -0.026(2) 0.045(3)
O15A 0.098(3) 0.095(3) 0.058(2) -0.0225(19) 0.0365(19) -0.015(2)
O15B 0.050(2) 0.116(3) 0.094(3) -0.026(2) 0.0151(19) -0.015(2)
O27A 0.0311(12) 0.0314(12) 0.0392(13) 0.0008(10) -0.0158(11) -0.0025(10)
O27B 0.0376(13) 0.0369(13) 0.0366(13) 0.0058(10) -0.0128(10) -0.0170(11)
O23A 0.114(3) 0.047(2) 0.115(3) 0.0153(19) -0.057(2) -0.0392(19)
O23B 0.051(2) 0.095(2) 0.080(2) 0.0091(19) -0.0171(17) -0.0351(19)
O25A 0.089(2) 0.071(2) 0.0506(19) 0.0144(16) -0.0367(17) -0.0211(17)
O25B 0.0409(17) 0.075(2) 0.077(2) -0.0191(16) -0.0238(16) -0.0028(15)
O37A 0.0314(14) 0.0314(13) 0.0684(17) -0.0096(12) -0.0111(12) -0.0055(10)
O37B 0.0378(13) 0.0248(12) 0.0385(13) -0.0051(10) -0.0096(10) -0.0030(10)
O33A 0.093(2) 0.066(2) 0.059(2) 0.0195(17) 0.0007(19) -0.0121(18)
O33B 0.090(3) 0.063(2) 0.073(2) -0.0003(17) -0.0160(19) 0.0288(19)
O35A 0.0517(18) 0.0542(18) 0.123(3) -0.0315(18) -0.0504(18) 0.0114(15)
O35B 0.0609(18) 0.0559(17) 0.0697(19) -0.0245(15) -0.0244(15) -0.0138(14)
O92 0.0354(13) 0.0445(14) 0.0465(14) -0.0120(11) -0.0078(11) -0.0124(11)
O93 0.0562(16) 0.0427(14) 0.0386(14) -0.0114(11) -0.0101(12) 0.0077(12)

loop_
_geom_bond_atom_site_label_1
_geom_bond_atom_site_label_2
_geom_bond_distance
_geom_bond_site_symmetry_2
_geom_bond_publ_flag
Pr1 O27B 2.420(2) 2_566 ?
Pr1 O17A 2.421(2) . ?
Pr1 O27A 2.422(2) . ?
Pr1 O17B 2.467(2) 2_666 ?
Pr1 O37B 2.483(2) 2_666 ?
Pr1 O92 2.563(2) . ?
Pr1 O93 2.563(2) . ?
Pr1 O37A 2.567(2) . ?
Pr1 O37B 2.828(2) . ?
Pr1 C37 3.070(3) . ?
C11 C16 1.369(5) . ?
C11 C12 1.372(5) . ?
C11 C17 1.506(4) . ?
C12 C13 1.378(5) . ?
C13 C14 1.376(5) . ?
C13 N13 1.477(5) . ?
C14 C15 1.378(5) . ?
C14 C18 1.519(5) . ?
C15 C16 1.386(5) . ?
C15 N15 1.468(5) . ?
C17 O17B 1.247(4) . ?
C17 O17A 1.254(4) . ?
C21 C26 1.382(4) . ?
C21 C22 1.383(4) . ?
C21 C27 1.501(4) . ?
C22 C23 1.387(5) . ?
C23 C24 1.385(5) . ?
C23 N23 1.478(5) . ?
C24 C25 1.389(5) . ?
C24 C28 1.506(5) . ?
C25 C26 1.375(4) . ?
C25 N25 1.478(4) . ?
C27 O27B 1.247(4) . ?
C27 O27A 1.248(4) . ?
C31 C36 1.380(4) . ?
C31 C32 1.390(4) . ?
C31 C37 1.494(4) . ?
C32 C33 1.376(5) . ?
C33 C34 1.391(5) . ?
C33 N33 1.486(4) . ?
C34 C35 1.388(5) . ?
C34 C38 1.510(5) . ?
C35 C36 1.378(4) . ?
C35 N35 1.479(4) . ?
C37 O37A 1.251(4) . ?
C37 O37B 1.266(4) . ?
C62 N61 1.326(6) . ?
C62 C63 1.374(6) . ?
C63 C64 1.383(6) . ?
C64 C63A 1.378(6) . ?
C64 C65 1.490(5) . ?
C65 C66 1.367(6) . ?
C65 C66A 1.389(6) . ?
C66 C67 1.402(6) . ?
C67 N62 1.321(6) . ?
C62A N61 1.319(6) . ?
C62A C63A 1.382(6) . ?
C66A C67A 1.374(6) . ?
C67A N62 1.328(6) . ?
N13 O13B 1.199(5) . ?
N13 O13A 1.249(5) . ?
N15 O15A 1.211(5) . ?
N15 O15B 1.220(5) . ?
N23 O23B 1.212(5) . ?
N23 O23A 1.226(5) . ?
N25 O25B 1.210(4) . ?
N25 O25A 1.220(4) . ?
N33 O33A 1.203(4) . ?
N33 O33B 1.205(4) . ?
N35 O35A 1.209(4) . ?
N35 O35B 1.218(4) . ?
O17B Pr1 2.467(2) 2_666 ?
O27B Pr1 2.420(2) 2_566 ?
O37B Pr1 2.483(2) 2_666 ?
